data_4315552
loop_
_publ_author_name
'B. Nisar Ahamed'
'M. Arunachalam'
'Pradyut Ghosh'

_publ_section_title
;
 Thiomethoxychalcone-Functionalized Ferrocene Ligands as Selective
 Chemodosimeters for Mercury(II): Single-Crystal X-ray Structural
 Signature of the [Hg8(\m8-S)(SCH3)12]2+ Cluster
;
_journal_name_full 'Inorganic Chemistry'
_journal_page_first 4447
_journal_page_last 4457
_journal_paper_doi 10.1021/ic902300c
_journal_volume 49
_journal_year 2010
_chemical_formula_sum 'C20 H22 Fe O2 S4'
_chemical_formula_weight 478.47
_chemical_name_systematic
; 
 ? 
;
_space_group_IT_number 14
_symmetry_cell_setting monoclinic
_symmetry_space_group_name_Hall '-P 2ybc'
_symmetry_space_group_name_H-M 'P 1 21/c 1'
_atom_sites_solution_hydrogens geom
_atom_sites_solution_primary direct
_atom_sites_solution_secondary difmap
_audit_creation_method SHELXL-97
_cell_angle_alpha 90.00
_cell_angle_beta 107.4280(10)
_cell_angle_gamma 90.00
_cell_formula_units_Z 4
_cell_length_a 13.5321(10)
_cell_length_b 10.9902(8)
_cell_length_c 14.7987(11)
_cell_measurement_reflns_used 9977
_cell_measurement_temperature 100(2)
_cell_measurement_theta_max 27.88
_cell_measurement_theta_min 2.35
_cell_volume 2099.8(3)
_computing_cell_refinement 'BRUKER AXS SMART 3'
_computing_data_collection 'BRUKER AXS SMART 3'
_computing_data_reduction 'BRUKER AXS SAINT'
_computing_molecular_graphics 'BRUKER SHELXTL'
_computing_publication_material 'MERCURY 1.4'
_computing_structure_refinement 'SHELXL-97 (Sheldrick, 1997)'
_computing_structure_solution 'SHELXS-97 (Sheldrick, 1990)'
_diffrn_ambient_temperature 100(2)
_diffrn_detector_area_resol_mean 3
_diffrn_measured_fraction_theta_full 1.000
_diffrn_measured_fraction_theta_max 1.000
_diffrn_measurement_device_type 'BRUKER CCD AREA DETECTOR'
_diffrn_measurement_method 'OMEGA SCAN'
_diffrn_radiation_monochromator graphite
_diffrn_radiation_source 'fine-focus sealed tube'
_diffrn_radiation_type MoK\a
_diffrn_radiation_wavelength 0.71073
_diffrn_reflns_av_R_equivalents 0.0210
_diffrn_reflns_av_sigmaI/netI 0.0146
_diffrn_reflns_limit_h_max 16
_diffrn_reflns_limit_h_min -16
_diffrn_reflns_limit_k_max 13
_diffrn_reflns_limit_k_min -13
_diffrn_reflns_limit_l_max 17
_diffrn_reflns_limit_l_min -17
_diffrn_reflns_number 19533
_diffrn_reflns_theta_full 25.00
_diffrn_reflns_theta_max 25.00
_diffrn_reflns_theta_min 1.58
_exptl_absorpt_coefficient_mu 1.129
_exptl_absorpt_correction_T_max 0.8400
_exptl_absorpt_correction_T_min 0.7893
_exptl_absorpt_correction_type multi-scan
_exptl_absorpt_process_details SADABS
_exptl_crystal_colour PINK
_exptl_crystal_density_diffrn 1.513
_exptl_crystal_density_method 'not measured'
_exptl_crystal_description PRISM
_exptl_crystal_F_000 992
_exptl_crystal_size_max 0.22
_exptl_crystal_size_mid 0.20
_exptl_crystal_size_min 0.16
_refine_diff_density_max 0.178
_refine_diff_density_min -0.329
_refine_diff_density_rms 0.060
_refine_ls_extinction_method none
_refine_ls_goodness_of_fit_ref 1.031
_refine_ls_hydrogen_treatment mixed
_refine_ls_matrix_type full
_refine_ls_number_parameters 332
_refine_ls_number_reflns 3686
_refine_ls_number_restraints 0
_refine_ls_restrained_S_all 1.031
_refine_ls_R_factor_all 0.0292
_refine_ls_R_factor_gt 0.0251
_refine_ls_shift/su_max 0.002
_refine_ls_shift/su_mean 0.000
_refine_ls_structure_factor_coef Fsqd
_refine_ls_weighting_details 'calc w=1/[\s^2^(Fo^2^)+(0.0394P)^2^+0.6138P] where P=(Fo^2^+2Fc^2^)/3'
_refine_ls_weighting_scheme calc
_refine_ls_wR_factor_gt 0.0660
_refine_ls_wR_factor_ref 0.0692
_reflns_number_gt 3282
_reflns_number_total 3686
_reflns_threshold_expression >2sigma(I)
_cod_data_source_file ic902300c_si_002_1.cif
_cod_data_source_block SynL_0m
_cod_depositor_comments
;
The following automatic conversions were performed:

'_symmetry_cell_setting' value 'Monoclinic' changed to 'monoclinic'
according to the built-in table from CIF Core dictionary named
'cif_core.dic' version 2.4.1 from 2010-06-29.

Automatic conversion script
Id: cif_fix_values 1646 2011-03-28 12:23:43Z adriana 
;
_cod_database_code 4315552

loop_
_symmetry_equiv_pos_as_xyz
'x, y, z'
'-x, y+1/2, -z+1/2'
'-x, -y, -z'
'x, -y-1/2, z-1/2'

loop_
_atom_site_label
_atom_site_type_symbol
_atom_site_fract_x
_atom_site_fract_y
_atom_site_fract_z
_atom_site_U_iso_or_equiv
_atom_site_adp_type
_atom_site_occupancy
_atom_site_symmetry_multiplicity
_atom_site_calc_flag
_atom_site_refinement_flags
_atom_site_disorder_assembly
_atom_site_disorder_group
Fe1 Fe 0.803506(19) -0.19034(2) 1.150837(16) 0.03697(9) Uani 1 1 d . . .
C1 C 0.87006(15) -0.20730(19) 1.04442(13) 0.0446(4) Uani 1 1 d . . .
H1 H 0.9142(16) -0.146(2) 1.0293(15) 0.056(6) Uiso 1 1 d . . .
C2 C 0.90303(18) -0.30261(19) 1.10996(15) 0.0542(5) Uani 1 1 d . . .
H2 H 0.9686(19) -0.316(2) 1.1450(17) 0.062(7) Uiso 1 1 d . . .
C3 C 0.81548(19) -0.36842(19) 1.11443(15) 0.0570(5) Uani 1 1 d . . .
H3 H 0.8145(18) -0.432(3) 1.1544(17) 0.076(8) Uiso 1 1 d . . .
C4 C 0.72718(17) -0.31462(17) 1.05207(14) 0.0486(5) Uani 1 1 d . . .
H4 H 0.6586(18) -0.341(2) 1.0411(15) 0.058(6) Uiso 1 1 d . . .
C5 C 0.75941(14) -0.21384(16) 1.00714(12) 0.0396(4) Uani 1 1 d . . .
C6 C 0.68784(14) -0.13701(17) 0.93477(12) 0.0407(4) Uani 1 1 d . . .
O7 O 0.59384(10) -0.15519(15) 0.91356(10) 0.0604(4) Uani 1 1 d . . .
C8 C 0.73093(14) -0.04637(17) 0.88673(12) 0.0412(4) Uani 1 1 d . . .
H8 H 0.8025(15) -0.0309(17) 0.9129(13) 0.042(5) Uiso 1 1 d . . .
C9 C 0.67592(15) 0.01214(16) 0.80743(13) 0.0427(4) Uani 1 1 d . . .
S10 S 0.72920(5) 0.11720(5) 0.74662(4) 0.06131(16) Uani 1 1 d . . .
C11 C 0.8631(2) 0.1162(3) 0.8107(2) 0.0691(7) Uani 1 1 d . . .
H11C H 0.8911(17) 0.039(2) 0.8140(16) 0.061(7) Uiso 1 1 d . . .
H11A H 0.894(2) 0.164(3) 0.778(2) 0.093(9) Uiso 1 1 d . . .
H11B H 0.875(2) 0.145(3) 0.875(2) 0.081(8) Uiso 1 1 d . . .
S12 S 0.54309(4) -0.01551(5) 0.75596(4) 0.05763(15) Uani 1 1 d . . .
C13 C 0.5083(3) 0.0782(4) 0.6511(3) 0.0961(11) Uani 1 1 d . . .
H13A H 0.525(2) 0.156(3) 0.672(2) 0.085(10) Uiso 1 1 d . . .
H13C H 0.436(3) 0.064(3) 0.627(2) 0.118(12) Uiso 1 1 d . . .
H13B H 0.549(2) 0.052(3) 0.610(2) 0.099(12) Uiso 1 1 d . . .
C14 C 0.88799(16) -0.09108(18) 1.26424(12) 0.0462(4) Uani 1 1 d . . .
H14 H 0.9609(17) -0.078(2) 1.2836(15) 0.057(6) Uiso 1 1 d . . .
C15 C 0.83628(18) -0.1863(2) 1.29532(13) 0.0531(5) Uani 1 1 d . . .
H15 H 0.8671(16) -0.247(2) 1.3366(16) 0.058(6) Uiso 1 1 d . . .
C16 C 0.72865(18) -0.1721(2) 1.25214(14) 0.0543(5) Uani 1 1 d . . .
H16 H 0.6751(18) -0.226(2) 1.2595(16) 0.064(7) Uiso 1 1 d . . .
C17 C 0.71315(15) -0.06811(19) 1.19362(14) 0.0472(4) Uani 1 1 d . . .
H17 H 0.6494(17) -0.036(2) 1.1577(15) 0.058(6) Uiso 1 1 d . . .
C18 C 0.81229(14) -0.01614(17) 1.20075(12) 0.0413(4) Uani 1 1 d . . .
C19 C 0.83702(14) 0.09016(17) 1.15054(12) 0.0440(4) Uani 1 1 d . . .
O20 O 0.92713(11) 0.12565(14) 1.16894(11) 0.0651(4) Uani 1 1 d . . .
C21 C 0.75210(15) 0.14967(18) 1.08201(13) 0.0440(4) Uani 1 1 d . . .
H21 H 0.6887(16) 0.1209(18) 1.0770(14) 0.050(6) Uiso 1 1 d . . .
C22 C 0.76131(14) 0.24490(17) 1.02755(12) 0.0422(4) Uani 1 1 d . . .
S23 S 0.65624(4) 0.31098(6) 0.94377(4) 0.06350(16) Uani 1 1 d . . .
C24 C 0.54933(19) 0.2173(3) 0.9454(2) 0.0700(7) Uani 1 1 d . . .
H24B H 0.562(2) 0.132(3) 0.9323(18) 0.080(8) Uiso 1 1 d . . .
H24A H 0.5373(19) 0.221(2) 1.003(2) 0.076(8) Uiso 1 1 d . . .
H24C H 0.494(3) 0.251(3) 0.903(2) 0.104(10) Uiso 1 1 d . . .
S25 S 0.88196(4) 0.30982(5) 1.03606(4) 0.05296(14) Uani 1 1 d . . .
C26 C 0.8531(2) 0.4225(3) 0.9434(2) 0.0678(6) Uani 1 1 d . . .
H26C H 0.820(2) 0.384(3) 0.881(2) 0.085(8) Uiso 1 1 d . . .
H26B H 0.810(2) 0.488(3) 0.9525(18) 0.077(8) Uiso 1 1 d . . .
H26A H 0.915(3) 0.449(3) 0.945(2) 0.103(10) Uiso 1 1 d . . .

loop_
_atom_site_aniso_label
_atom_site_aniso_U_11
_atom_site_aniso_U_22
_atom_site_aniso_U_33
_atom_site_aniso_U_23
_atom_site_aniso_U_13
_atom_site_aniso_U_12
Fe1 0.04130(16) 0.03884(15) 0.02884(14) 0.00225(9) 0.00758(11) -0.00099(10)
C1 0.0437(10) 0.0524(11) 0.0378(10) -0.0038(8) 0.0124(8) 0.0004(8)
C2 0.0542(13) 0.0552(13) 0.0487(12) -0.0023(9) 0.0084(10) 0.0153(10)
C3 0.0813(15) 0.0373(11) 0.0490(11) 0.0023(9) 0.0141(10) 0.0034(10)
C4 0.0583(13) 0.0419(10) 0.0418(10) -0.0034(8) 0.0092(9) -0.0103(9)
C5 0.0441(10) 0.0432(9) 0.0305(8) -0.0051(7) 0.0095(7) -0.0048(7)
C6 0.0426(10) 0.0466(10) 0.0316(8) -0.0027(7) 0.0092(7) -0.0054(8)
O7 0.0399(8) 0.0805(10) 0.0553(8) 0.0184(7) 0.0062(6) -0.0122(7)
C8 0.0399(10) 0.0461(10) 0.0380(9) -0.0012(8) 0.0120(8) -0.0045(8)
C9 0.0506(10) 0.0413(10) 0.0400(9) -0.0012(8) 0.0194(8) 0.0022(8)
S10 0.0814(4) 0.0507(3) 0.0621(3) 0.0132(2) 0.0370(3) 0.0033(3)
C11 0.0801(17) 0.0657(17) 0.0732(17) -0.0077(13) 0.0406(14) -0.0253(14)
S12 0.0501(3) 0.0643(3) 0.0508(3) 0.0094(2) 0.0035(2) 0.0072(2)
C13 0.094(3) 0.090(3) 0.079(2) 0.0329(19) -0.0119(19) 0.007(2)
C14 0.0510(11) 0.0539(11) 0.0287(8) -0.0045(8) 0.0044(8) 0.0010(9)
C15 0.0692(14) 0.0598(13) 0.0285(9) 0.0052(9) 0.0121(9) 0.0042(10)
C16 0.0616(13) 0.0636(13) 0.0444(11) 0.0035(9) 0.0258(10) -0.0038(10)
C17 0.0444(11) 0.0555(12) 0.0438(10) -0.0007(9) 0.0165(8) 0.0021(9)
C18 0.0471(10) 0.0430(10) 0.0320(8) -0.0062(7) 0.0090(7) 0.0012(8)
C19 0.0478(11) 0.0416(10) 0.0390(9) -0.0080(8) 0.0076(8) -0.0033(8)
O20 0.0483(8) 0.0631(9) 0.0700(10) 0.0114(8) -0.0033(7) -0.0145(7)
C21 0.0425(10) 0.0448(10) 0.0432(10) -0.0030(8) 0.0105(8) -0.0015(8)
C22 0.0435(10) 0.0445(10) 0.0381(9) -0.0061(8) 0.0113(7) 0.0030(8)
S23 0.0530(3) 0.0717(4) 0.0612(3) 0.0188(3) 0.0102(3) 0.0114(3)
C24 0.0446(13) 0.087(2) 0.0728(18) 0.0023(15) 0.0096(12) 0.0066(12)
S25 0.0517(3) 0.0547(3) 0.0501(3) 0.0008(2) 0.0116(2) -0.0092(2)
C26 0.0775(18) 0.0650(16) 0.0645(16) 0.0116(12) 0.0269(13) -0.0072(14)

loop_
_atom_type_symbol
_atom_type_description
_atom_type_scat_dispersion_real
_atom_type_scat_dispersion_imag
_atom_type_scat_source
C C 0.0033 0.0016 'International Tables Vol C Tables 4.2.6.8 and 6.1.1.4'
H H 0.0000 0.0000 'International Tables Vol C Tables 4.2.6.8 and 6.1.1.4'
O O 0.0106 0.0060 'International Tables Vol C Tables 4.2.6.8 and 6.1.1.4'
S S 0.1246 0.1234 'International Tables Vol C Tables 4.2.6.8 and 6.1.1.4'
Fe Fe 0.3463 0.8444 'International Tables Vol C Tables 4.2.6.8 and 6.1.1.4'

loop_
_geom_angle_atom_site_label_1
_geom_angle_atom_site_label_2
_geom_angle_atom_site_label_3
_geom_angle
_geom_angle_site_symmetry_1
_geom_angle_site_symmetry_3
_geom_angle_publ_flag
C4 Fe1 C14 170.24(8) . . ?
C4 Fe1 C17 116.17(9) . . ?
C14 Fe1 C17 68.47(8) . . ?
C4 Fe1 C1 68.43(8) . . ?
C14 Fe1 C1 114.52(8) . . ?
C17 Fe1 C1 137.95(8) . . ?
C4 Fe1 C18 148.05(8) . . ?
C14 Fe1 C18 40.89(7) . . ?
C17 Fe1 C18 41.08(8) . . ?
C1 Fe1 C18 111.89(8) . . ?
C4 Fe1 C2 67.76(9) . . ?
C14 Fe1 C2 108.01(9) . . ?
C17 Fe1 C2 175.47(9) . . ?
C1 Fe1 C2 40.22(8) . . ?
C18 Fe1 C2 134.40(9) . . ?
C4 Fe1 C5 40.84(7) . . ?
C14 Fe1 C5 147.09(8) . . ?
C17 Fe1 C5 112.97(8) . . ?
C1 Fe1 C5 41.06(7) . . ?
C18 Fe1 C5 117.48(7) . . ?
C2 Fe1 C5 68.26(8) . . ?
C4 Fe1 C15 131.80(9) . . ?
C14 Fe1 C15 40.33(8) . . ?
C17 Fe1 C15 67.96(9) . . ?
C1 Fe1 C15 142.96(9) . . ?
C18 Fe1 C15 68.38(8) . . ?
C2 Fe1 C15 111.43(9) . . ?
C5 Fe1 C15 172.57(8) . . ?
C4 Fe1 C3 40.12(9) . . ?
C14 Fe1 C3 131.14(9) . . ?
C17 Fe1 C3 144.31(9) . . ?
C1 Fe1 C3 67.82(9) . . ?
C18 Fe1 C3 171.73(8) . . ?
C2 Fe1 C3 40.16(9) . . ?
C5 Fe1 C3 68.13(8) . . ?
C15 Fe1 C3 106.59(9) . . ?
C4 Fe1 C16 109.47(9) . . ?
C14 Fe1 C16 67.99(9) . . ?
C17 Fe1 C16 40.32(8) . . ?
C1 Fe1 C16 176.78(8) . . ?
C18 Fe1 C16 68.47(8) . . ?
C2 Fe1 C16 141.80(9) . . ?
C5 Fe1 C16 135.77(8) . . ?
C15 Fe1 C16 40.26(9) . . ?
C3 Fe1 C16 112.32(9) . . ?
C2 C1 C5 107.88(18) . . ?
C2 C1 Fe1 70.03(12) . . ?
C5 C1 Fe1 69.55(10) . . ?
C1 C2 C3 108.53(19) . . ?
C1 C2 Fe1 69.75(11) . . ?
C3 C2 Fe1 70.01(13) . . ?
C4 C3 C2 108.41(19) . . ?
C4 C3 Fe1 69.61(11) . . ?
C2 C3 Fe1 69.83(12) . . ?
C3 C4 C5 108.35(19) . . ?
C3 C4 Fe1 70.26(12) . . ?
C5 C4 Fe1 69.76(10) . . ?
C4 C5 C1 106.83(17) . . ?
C4 C5 C6 123.86(17) . . ?
C1 C5 C6 129.30(17) . . ?
C4 C5 Fe1 69.39(10) . . ?
C1 C5 Fe1 69.38(10) . . ?
C6 C5 Fe1 127.30(13) . . ?
O7 C6 C8 121.65(17) . . ?
O7 C6 C5 119.70(16) . . ?
C8 C6 C5 118.56(16) . . ?
C9 C8 C6 123.90(17) . . ?
C8 C9 S10 123.89(15) . . ?
C8 C9 S12 121.41(14) . . ?
S10 C9 S12 114.69(11) . . ?
C9 S10 C11 103.49(11) . . ?
C9 S12 C13 104.10(16) . . ?
C15 C14 C18 108.35(18) . . ?
C15 C14 Fe1 70.19(11) . . ?
C18 C14 Fe1 69.63(10) . . ?
C14 C15 C16 108.41(19) . . ?
C14 C15 Fe1 69.47(10) . . ?
C16 C15 Fe1 70.06(11) . . ?
C17 C16 C15 108.07(19) . . ?
C17 C16 Fe1 69.29(11) . . ?
C15 C16 Fe1 69.68(11) . . ?
C16 C17 C18 108.30(18) . . ?
C16 C17 Fe1 70.39(12) . . ?
C18 C17 Fe1 69.54(10) . . ?
C14 C18 C17 106.87(17) . . ?
C14 C18 C19 124.23(17) . . ?
C17 C18 C19 128.83(17) . . ?
C14 C18 Fe1 69.48(11) . . ?
C17 C18 Fe1 69.39(11) . . ?
C19 C18 Fe1 123.87(12) . . ?
O20 C19 C21 122.69(18) . . ?
O20 C19 C18 119.91(17) . . ?
C21 C19 C18 117.40(17) . . ?
C22 C21 C19 125.12(18) . . ?
C21 C22 S23 123.17(15) . . ?
C21 C22 S25 121.60(14) . . ?
S23 C22 S25 115.23(11) . . ?
C22 S23 C24 104.04(12) . . ?
C22 S25 C26 103.91(12) . . ?

loop_
_geom_bond_atom_site_label_1
_geom_bond_atom_site_label_2
_geom_bond_distance
_geom_bond_site_symmetry_2
_geom_bond_publ_flag
Fe1 C4 2.0407(19) . ?
Fe1 C14 2.0406(19) . ?
Fe1 C17 2.041(2) . ?
Fe1 C1 2.0434(19) . ?
Fe1 C18 2.0426(18) . ?
Fe1 C2 2.047(2) . ?
Fe1 C5 2.0457(17) . ?
Fe1 C15 2.0500(19) . ?
Fe1 C3 2.049(2) . ?
Fe1 C16 2.055(2) . ?
C1 C2 1.406(3) . ?
C1 C5 1.434(3) . ?
C2 C3 1.406(3) . ?
C3 C4 1.403(3) . ?
C4 C5 1.426(3) . ?
C5 C6 1.475(3) . ?
C6 O7 1.232(2) . ?
C6 C8 1.444(3) . ?
C8 C9 1.350(3) . ?
C9 S10 1.7468(19) . ?
C9 S12 1.7559(19) . ?
S10 C11 1.776(3) . ?
S12 C13 1.804(3) . ?
C14 C15 1.410(3) . ?
C14 C18 1.426(3) . ?
C15 C16 1.413(3) . ?
C16 C17 1.412(3) . ?
C17 C18 1.433(3) . ?
C18 C19 1.476(3) . ?
C19 O20 1.231(2) . ?
C19 C21 1.442(3) . ?
C21 C22 1.349(3) . ?
C22 S23 1.7408(18) . ?
C22 S25 1.7514(19) . ?
S23 C24 1.782(3) . ?
S25 C26 1.801(3) . ?
